data_1004146
loop_
_publ_author_name
'Renard, C'
'Daviero-Minaud, S'
'Huve, M'
'Abraham, F'

_publ_section_title
;
Sr4 Ru3.05 O12: a new member of the hexagonal perovskite family
;
_journal_coden_ASTM JSSCBI
_journal_name_full 'Journal of Solid State Chemistry'
_journal_page_first 125
_journal_page_last 135
_journal_paper_doi 10.1006/jssc.1999.8132
_journal_volume 144
_journal_year 1999
_chemical_formula_structural 'Sr4 Ru3.05 O12'
_chemical_formula_sum 'O12 Ru3.05 Sr4'
_chemical_name_systematic 'Strontium ruthenium oxide (4/3.05/12)'
_space_group_IT_number 186
_symmetry_cell_setting hexagonal
_symmetry_Int_Tables_number 186
_symmetry_space_group_name_Hall 'P 6c -2c'
_symmetry_space_group_name_H-M 'P 63 m c'
_cell_angle_alpha 90
_cell_angle_beta 90
_cell_angle_gamma 120
_cell_formula_units_Z 2
_cell_length_a 5.566(2)
_cell_length_b 5.566(2)
_cell_length_c 18.18599(500)
_cell_volume 487.9
_exptl_crystal_density_meas 5.81
_refine_ls_R_factor_all 0.032
_cod_database_code 1004146

loop_
_symmetry_equiv_pos_as_xyz
x,y,z
-y,x-y,z
y-x,-x,z
-y,-x,z
y-x,y,z
x,x-y,z
-x,-y,1/2+z
y,y-x,1/2+z
x-y,x,1/2+z
y,x,1/2+z
x-y,-y,1/2+z
-x,y-x,1/2+z

loop_
_atom_site_label
_atom_site_type_symbol
_atom_site_symmetry_multiplicity
_atom_site_Wyckoff_symbol
_atom_site_fract_x
_atom_site_fract_y
_atom_site_fract_z
_atom_site_occupancy
_atom_site_attached_hydrogens
_atom_site_calc_flag
Sr1 Sr2+ 2 a 0. 0. 0. 1. 0 d
Sr2 Sr2+ 2 b 0.6667 0.3333 0.125(1) 1. 0 d
Sr3 Sr2+ 2 b 0.3333 0.6667 0.239(1) 1. 0 d
Sr4 Sr2+ 2 b 0.6667 0.3333 0.3560(8) 1. 0 d
Ru1 Ru5+ 2 b 0.3333 0.6667 0.0533(7) 1. 0 d
Ru2 Ru5+ 2 b 0.3333 0.6667 0.4292(7) 1. 0 d
Ru3 Ru5+ 2 a 0. 0. 0.1756(8) 0.50(3) 0 d
Ru4 Ru5+ 2 a 0. 0. 0.3094(8) 0.55(3) 0 d
O1 O2- 6 c 0.518(7) 0.482 -0.002(2) 1. 0 d
O2 O2- 6 c 0.176(4) -0.176 0.122(2) 1. 0 d
O3 O2- 6 c 0.839(2) 0.161 0.249(2) 1. 0 d
O4 O2- 6 c 0.166(4) -0.166 0.380(2) 1. 0 d

loop_
_atom_type_symbol
_atom_type_oxidation_number
Sr2+ 2.000
Ru5+ 5.246
O2- -2.000
